data_7160623
loop_
_publ_author_name
'Chang, Meng-Yang'
'Liu, Yu-Hsuan'

_publ_section_title
;
 Selenium dioxide-mediated oxidative annulation of sulfonyl
 <i>o</i>-hydroxyacetophenones with acetophenones. One-pot synthesis of
 aurone analogs.
;
_journal_issue 29
_journal_name_full 'Organic &amp; biomolecular chemistry'
_journal_page_first 6986
_journal_page_last 6991
_journal_paper_doi 10.1039/d5ob00989h
_journal_volume 23
_journal_year 2025
_chemical_formula_moiety 'C16 H9 F O3'
_chemical_formula_sum 'C16 H9 F O3'
_chemical_formula_weight 268.23
_space_group_crystal_system monoclinic
_space_group_IT_number 14
_space_group_name_Hall '-P 2yn'
_space_group_name_H-M_alt 'P 1 21/n 1'
_atom_sites_solution_hydrogens geom
_audit_creation_date 2022-09-01
_audit_creation_method
;
Olex2 1.5
(compiled 2022.04.07 svn.rca3783a0 for OlexSys, GUI svn.r6498)
;
_audit_update_record
;
2024-12-27 deposited with the CCDC.	2025-07-02 downloaded from the CCDC.
;
_cell_angle_alpha 90
_cell_angle_beta 91.430(2)
_cell_angle_gamma 90
_cell_formula_units_Z 4
_cell_length_a 8.1097(2)
_cell_length_b 5.22990(10)
_cell_length_c 27.2462(5)
_cell_measurement_reflns_used 13989
_cell_measurement_temperature 130(2)
_cell_measurement_theta_max 26.8930
_cell_measurement_theta_min 2.5830
_cell_volume 1155.23(4)
_computing_cell_refinement 'CrysAlisPro 1.171.41.123a (Rigaku OD, 2022)'
_computing_data_collection 'CrysAlisPro 1.171.41.123a (Rigaku OD, 2022)'
_computing_data_reduction 'CrysAlisPro 1.171.41.123a (Rigaku OD, 2022)'
_computing_molecular_graphics 'Olex2 1.5 (Dolomanov et al., 2009)'
_computing_publication_material 'Olex2 1.5 (Dolomanov et al., 2009)'
_computing_structure_refinement 'SHELXL 2018/3 (Sheldrick, 2015)'
_computing_structure_solution 'SHELXT 2018/2 (Sheldrick, 2018)'
_diffrn_ambient_temperature 130(2)
_diffrn_detector 'Hybrid Pixel Array Detector'
_diffrn_detector_area_resol_mean 10.0000
_diffrn_measured_fraction_theta_full 1.000
_diffrn_measured_fraction_theta_max 0.958
_diffrn_measurement_details
;
List of Runs (angles in degrees, time in seconds):

  # Type    Start    End  Width  t~exp~   \w     \q     \k     \f   Frames
#--------------------------------------------------------------------------
  1  \w    -79.00  48.00   0.50    3.82    --   10.60 -37.00-120.00  254
  2  \w    -17.00 100.00   0.50    3.82    --   10.60  82.00  30.00  234
  3  \w    -15.00 100.00   0.50    3.82    --   10.60  77.00 -90.00  230
  4  \w    -17.00 100.00   0.50    3.82    --   10.60  82.00  90.00  234
  5  \w    -17.00 100.00   0.50    3.82    --   10.60  82.00-180.00  234
  6  \w    -17.00 100.00   0.50    3.82    --   10.60  82.00 -60.00  234
  7  \w    -17.00 100.00   0.50    3.82    --   10.60  82.00-120.00  234
  8  \w    -79.00  48.00   0.50    3.82    --   10.60 -37.00   0.00  254
  9  \w    -20.00 100.00   0.50    3.82    --   10.60  57.00   0.00  240
 10  \w    -15.00 100.00   0.50    3.82    --   10.60  77.00-150.00  230
 11  \w      4.00  79.00   0.50    3.82    --   10.60  77.00 120.00  150
 12  \w     -8.00  18.00   0.50    3.82    --   10.60  82.00 150.00   52
;
_diffrn_measurement_device 'four-circle diffractometer'
_diffrn_measurement_device_type 'XtaLAB Pro II AFC12 (RINC): Kappa single'
_diffrn_measurement_method '\w scans'
_diffrn_orient_matrix_type 'CrysAlisPro convention (1999,Acta A55,543-557)'
_diffrn_orient_matrix_UB_11 0.0670718000
_diffrn_orient_matrix_UB_12 -0.0351648000
_diffrn_orient_matrix_UB_13 0.0157890000
_diffrn_orient_matrix_UB_21 0.0560442000
_diffrn_orient_matrix_UB_22 0.0340608000
_diffrn_orient_matrix_UB_23 -0.0184729000
_diffrn_orient_matrix_UB_31 0.0035801000
_diffrn_orient_matrix_UB_32 0.1264896000
_diffrn_orient_matrix_UB_33 0.0093649000
_diffrn_radiation_monochromator mirror
_diffrn_radiation_probe x-ray
_diffrn_radiation_type 'Mo K\a'
_diffrn_radiation_wavelength 0.71073
_diffrn_reflns_av_R_equivalents 0.0274
_diffrn_reflns_av_unetI/netI 0.0156
_diffrn_reflns_Laue_measured_fraction_full 1.000
_diffrn_reflns_Laue_measured_fraction_max 0.958
_diffrn_reflns_limit_h_max 10
_diffrn_reflns_limit_h_min -10
_diffrn_reflns_limit_k_max 5
_diffrn_reflns_limit_k_min -6
_diffrn_reflns_limit_l_max 33
_diffrn_reflns_limit_l_min -34
_diffrn_reflns_number 23940
_diffrn_reflns_point_group_measured_fraction_full 1.000
_diffrn_reflns_point_group_measured_fraction_max 0.958
_diffrn_reflns_theta_full 25.242
_diffrn_reflns_theta_max 27.081
_diffrn_reflns_theta_min 2.603
_diffrn_source 'micro-focus sealed X-ray tube'
_diffrn_source_type 'Rigaku (Mo) X-ray Source'
_exptl_absorpt_coefficient_mu 0.117
_exptl_absorpt_correction_T_max 1.00000
_exptl_absorpt_correction_T_min 0.50826
_exptl_absorpt_correction_type multi-scan
_exptl_absorpt_process_details
;
CrysAlisPro 1.171.41.123a (Rigaku Oxford Diffraction, 2022)
Empirical absorption correction using spherical harmonics,
implemented in SCALE3 ABSPACK scaling algorithm.
;
_exptl_crystal_colour yellow
_exptl_crystal_colour_primary yellow
_exptl_crystal_density_diffrn 1.542
_exptl_crystal_description block
_exptl_crystal_F_000 552
_exptl_crystal_size_max 0.5
_exptl_crystal_size_mid 0.2
_exptl_crystal_size_min 0.2
_refine_diff_density_max 0.290
_refine_diff_density_min -0.194
_refine_diff_density_rms 0.042
_refine_ls_extinction_coef 0.0068(14)
_refine_ls_extinction_expression Fc^*^=kFc[1+0.001xFc^2^\l^3^/sin(2\q)]^-1/4^
_refine_ls_extinction_method 'SHELXL-2018/3 (Sheldrick 2018)'
_refine_ls_goodness_of_fit_ref 1.064
_refine_ls_hydrogen_treatment constr
_refine_ls_matrix_type full
_refine_ls_number_parameters 182
_refine_ls_number_reflns 2444
_refine_ls_number_restraints 0
_refine_ls_restrained_S_all 1.064
_refine_ls_R_factor_all 0.0368
_refine_ls_R_factor_gt 0.0327
_refine_ls_shift/su_max 0.001
_refine_ls_shift/su_mean 0.000
_refine_ls_structure_factor_coef Fsqd
_refine_ls_weighting_details 'w=1/[\s^2^(Fo^2^)+(0.0427P)^2^+0.4023P] where P=(Fo^2^+2Fc^2^)/3'
_refine_ls_weighting_scheme calc
_refine_ls_wR_factor_gt 0.0845
_refine_ls_wR_factor_ref 0.0876
_reflns_Friedel_coverage 0.000
_reflns_number_gt 2191
_reflns_number_total 2444
_reflns_threshold_expression 'I > 2\s(I)'
_cod_data_source_file d5ob00989h2.cif
_cod_data_source_block k11109-myc-a(lyk818)_auto
_cod_depositor_comments 'Adding full bibliography for 7160623--7160627.cif.'
_cod_database_code 7160623
_shelx_shelxl_version_number 2018/3
_shelx_space_group_comment
;
The symmetry employed for this shelxl refinement is uniquely defined
by the following loop, which should always be used as a source of
symmetry information in preference to the above space-group names.
They are only intended as comments.
;
_olex2_refinement_description
;
1. Fixed Uiso
 At 1.2 times of:
  All C(H) groups
2.a Aromatic/amide H refined with riding coordinates:
 C2(H2), C5(H5), C9(H9), C12(H12), C16(H16), C13(H13), C3(H3), C15(H15),
 C14(H14)
;
_olex2_submission_special_instructions 'No special instructions were received'
_oxdiff_exptl_absorpt_empirical_details
;
Empirical correction (ABSPACK) includes:
- Absorption correction using spherical harmonics
- Frame scaling
;
_oxdiff_exptl_absorpt_empirical_full_max 1.709
_oxdiff_exptl_absorpt_empirical_full_min 0.556

loop_
_space_group_symop_operation_xyz
'x, y, z'
'-x+1/2, y+1/2, -z+1/2'
'-x, -y, -z'
'x-1/2, -y-1/2, z-1/2'

loop_
_atom_site_label
_atom_site_type_symbol
_atom_site_fract_x
_atom_site_fract_y
_atom_site_fract_z
_atom_site_U_iso_or_equiv
_atom_site_adp_type
_atom_site_occupancy
_atom_site_site_symmetry_order
_atom_site_calc_flag
_atom_site_refinement_flags_posn
_atom_site_refinement_flags_adp
_atom_site_refinement_flags_occupancy
_atom_site_disorder_assembly
_atom_site_disorder_group
O1 O 0.34330(10) 0.26830(15) 0.54281(3) 0.0198(2) Uani 1 1 d . . . . .
O2 O 0.09198(10) 0.78990(16) 0.57411(3) 0.0244(2) Uani 1 1 d . . . . .
O3 O 0.44330(11) 0.00320(17) 0.62697(3) 0.0275(2) Uani 1 1 d . . . . .
C1 C 0.30602(13) 0.3814(2) 0.49753(4) 0.0179(2) Uani 1 1 d . . . . .
C11 C 0.44778(13) 0.2230(2) 0.70282(4) 0.0180(2) Uani 1 1 d . . . . .
C2 C 0.36350(14) 0.2898(2) 0.45357(4) 0.0200(2) Uani 1 1 d . . . . .
H2 H 0.430024 0.145353 0.452026 0.024 Uiso 1 1 calc R U . . .
C10 C 0.39629(13) 0.1892(2) 0.65001(4) 0.0192(2) Uani 1 1 d . . . . .
C6 C 0.20735(13) 0.5964(2) 0.50104(4) 0.0185(2) Uani 1 1 d . . . . .
C7 C 0.17464(13) 0.6312(2) 0.55335(4) 0.0192(2) Uani 1 1 d . . . . .
C8 C 0.27024(13) 0.4164(2) 0.57794(4) 0.0192(2) Uani 1 1 d . . . . .
C5 C 0.15872(14) 0.7332(2) 0.45924(4) 0.0202(3) Uani 1 1 d . . . . .
H5 H 0.091655 0.877101 0.460769 0.024 Uiso 1 1 calc R U . . .
C9 C 0.29025(13) 0.3855(2) 0.62631(4) 0.0203(3) Uani 1 1 d . . . . .
H9 H 0.233254 0.495729 0.646624 0.024 Uiso 1 1 calc R U . . .
C12 C 0.39410(14) 0.4240(2) 0.73203(4) 0.0220(3) Uani 1 1 d . . . . .
H12 H 0.324535 0.548579 0.718670 0.026 Uiso 1 1 calc R U . . .
C16 C 0.55443(14) 0.0408(2) 0.72352(4) 0.0223(3) Uani 1 1 d . . . . .
H16 H 0.592673 -0.092192 0.704214 0.027 Uiso 1 1 calc R U . . .
C13 C 0.44462(14) 0.4383(2) 0.78115(4) 0.0239(3) Uani 1 1 d . . . . .
H13 H 0.408511 0.572770 0.800465 0.029 Uiso 1 1 calc R U . . .
C4 C 0.21646(14) 0.6414(2) 0.41553(4) 0.0214(3) Uani 1 1 d . . . . .
C3 C 0.31606(14) 0.4264(2) 0.41180(4) 0.0217(3) Uani 1 1 d . . . . .
H3 H 0.351165 0.373590 0.381180 0.026 Uiso 1 1 calc R U . . .
C15 C 0.60401(15) 0.0559(2) 0.77249(4) 0.0251(3) Uani 1 1 d . . . . .
H15 H 0.674753 -0.066950 0.785921 0.030 Uiso 1 1 calc R U . . .
C14 C 0.54789(14) 0.2546(2) 0.80149(4) 0.0234(3) Uani 1 1 d . . . . .
H14 H 0.579719 0.263919 0.834466 0.028 Uiso 1 1 calc R U . . .
F1 F 0.17418(10) 0.76643(15) 0.37343(2) 0.0311(2) Uani 1 1 d . . . . .

loop_
_atom_site_aniso_label
_atom_site_aniso_U_11
_atom_site_aniso_U_22
_atom_site_aniso_U_33
_atom_site_aniso_U_23
_atom_site_aniso_U_13
_atom_site_aniso_U_12
O1 0.0234(4) 0.0208(4) 0.0152(4) 0.0001(3) 0.0009(3) 0.0034(3)
O2 0.0254(4) 0.0255(5) 0.0225(4) -0.0013(4) 0.0023(3) 0.0071(4)
O3 0.0358(5) 0.0251(5) 0.0214(4) -0.0031(4) -0.0006(4) 0.0088(4)
C1 0.0176(5) 0.0193(6) 0.0168(5) 0.0012(4) -0.0015(4) -0.0032(4)
C11 0.0170(5) 0.0189(6) 0.0183(5) 0.0018(4) 0.0023(4) -0.0021(4)
C2 0.0195(5) 0.0198(6) 0.0207(6) -0.0020(5) 0.0004(4) -0.0012(4)
C10 0.0193(5) 0.0202(6) 0.0183(5) 0.0005(5) 0.0031(4) -0.0002(4)
C6 0.0168(5) 0.0203(6) 0.0184(6) -0.0008(4) 0.0000(4) -0.0027(4)
C7 0.0174(5) 0.0207(6) 0.0193(5) 0.0005(5) -0.0004(4) -0.0020(4)
C8 0.0173(5) 0.0194(6) 0.0210(6) -0.0016(5) 0.0024(4) 0.0001(4)
C5 0.0201(5) 0.0204(6) 0.0201(6) 0.0007(4) -0.0015(4) -0.0005(4)
C9 0.0202(5) 0.0226(6) 0.0182(5) -0.0010(5) 0.0022(4) 0.0016(4)
C12 0.0213(5) 0.0217(6) 0.0228(6) -0.0001(5) -0.0015(4) 0.0024(5)
C16 0.0248(6) 0.0210(6) 0.0212(6) -0.0002(5) 0.0011(4) 0.0027(5)
C13 0.0235(6) 0.0255(6) 0.0228(6) -0.0060(5) 0.0016(5) 0.0002(5)
C4 0.0237(5) 0.0238(6) 0.0166(5) 0.0033(5) -0.0036(4) -0.0037(5)
C3 0.0217(5) 0.0257(6) 0.0178(5) -0.0036(5) 0.0016(4) -0.0040(5)
C15 0.0256(6) 0.0249(6) 0.0246(6) 0.0038(5) -0.0034(5) 0.0030(5)
C14 0.0226(6) 0.0302(7) 0.0173(5) 0.0015(5) -0.0017(4) -0.0038(5)
F1 0.0413(4) 0.0348(4) 0.0171(4) 0.0055(3) -0.0029(3) 0.0060(3)

loop_
_atom_type_symbol
_atom_type_description
_atom_type_scat_dispersion_real
_atom_type_scat_dispersion_imag
_atom_type_scat_source
C C 0.0033 0.0016 'International Tables Vol C Tables 4.2.6.8 and 6.1.1.4'
H H 0.0000 0.0000 'International Tables Vol C Tables 4.2.6.8 and 6.1.1.4'
F F 0.0171 0.0103 'International Tables Vol C Tables 4.2.6.8 and 6.1.1.4'
O O 0.0106 0.0060 'International Tables Vol C Tables 4.2.6.8 and 6.1.1.4'

loop_
_geom_angle_atom_site_label_1
_geom_angle_atom_site_label_2
_geom_angle_atom_site_label_3
_geom_angle
_geom_angle_site_symmetry_1
_geom_angle_site_symmetry_3
_geom_angle_publ_flag
C8 O1 C1 106.80(9) . . ?
C2 C1 O1 123.34(10) . . ?
C2 C1 C6 123.32(11) . . ?
C6 C1 O1 113.33(9) . . ?
C12 C11 C10 123.59(10) . . ?
C12 C11 C16 118.88(11) . . ?
C16 C11 C10 117.53(10) . . ?
C1 C2 H2 122.0 . . ?
C1 C2 C3 116.07(11) . . ?
C3 C2 H2 122.0 . . ?
O3 C10 C11 120.23(10) . . ?
O3 C10 C9 120.90(10) . . ?
C9 C10 C11 118.87(10) . . ?
C1 C6 C7 106.66(10) . . ?
C1 C6 C5 120.83(10) . . ?
C5 C6 C7 132.51(11) . . ?
O2 C7 C6 130.69(11) . . ?
O2 C7 C8 125.73(10) . . ?
C6 C7 C8 103.59(9) . . ?
O1 C8 C7 109.57(9) . . ?
C9 C8 O1 125.11(11) . . ?
C9 C8 C7 125.17(10) . . ?
C6 C5 H5 122.2 . . ?
C4 C5 C6 115.62(11) . . ?
C4 C5 H5 122.2 . . ?
C10 C9 H9 117.6 . . ?
C8 C9 C10 124.83(10) . . ?
C8 C9 H9 117.6 . . ?
C11 C12 H12 120.0 . . ?
C13 C12 C11 120.03(11) . . ?
C13 C12 H12 120.0 . . ?
C11 C16 H16 119.6 . . ?
C15 C16 C11 120.79(11) . . ?
C15 C16 H16 119.6 . . ?
C12 C13 H13 119.7 . . ?
C14 C13 C12 120.61(11) . . ?
C14 C13 H13 119.7 . . ?
C5 C4 C3 123.80(11) . . ?
F1 C4 C5 118.60(11) . . ?
F1 C4 C3 117.59(10) . . ?
C2 C3 H3 119.8 . . ?
C4 C3 C2 120.35(10) . . ?
C4 C3 H3 119.8 . . ?
C16 C15 H15 120.0 . . ?
C16 C15 C14 119.90(11) . . ?
C14 C15 H15 120.0 . . ?
C13 C14 C15 119.76(11) . . ?
C13 C14 H14 120.1 . . ?
C15 C14 H14 120.1 . . ?

loop_
_geom_bond_atom_site_label_1
_geom_bond_atom_site_label_2
_geom_bond_distance
_geom_bond_site_symmetry_2
_geom_bond_publ_flag
O1 C1 1.3946(13) . ?
O1 C8 1.3765(13) . ?
O2 C7 1.2151(14) . ?
O3 C10 1.2236(14) . ?
C1 C2 1.3816(15) . ?
C1 C6 1.3850(16) . ?
C11 C10 1.4987(15) . ?
C11 C12 1.3947(16) . ?
C11 C16 1.3961(16) . ?
C2 H2 0.9300 . ?
C2 C3 1.3898(16) . ?
C10 C9 1.4776(16) . ?
C6 C7 1.4674(15) . ?
C6 C5 1.3935(16) . ?
C7 C8 1.5123(16) . ?
C8 C9 1.3338(16) . ?
C5 H5 0.9300 . ?
C5 C4 1.3771(16) . ?
C9 H9 0.9300 . ?
C12 H12 0.9300 . ?
C12 C13 1.3920(16) . ?
C16 H16 0.9300 . ?
C16 C15 1.3863(16) . ?
C13 H13 0.9300 . ?
C13 C14 1.3814(18) . ?
C4 C3 1.3897(17) . ?
C4 F1 1.3569(13) . ?
C3 H3 0.9300 . ?
C15 H15 0.9300 . ?
C15 C14 1.3890(17) . ?
C14 H14 0.9300 . ?

loop_
_geom_torsion_atom_site_label_1
_geom_torsion_atom_site_label_2
_geom_torsion_atom_site_label_3
_geom_torsion_atom_site_label_4
_geom_torsion
_geom_torsion_site_symmetry_1
_geom_torsion_site_symmetry_2
_geom_torsion_site_symmetry_3
_geom_torsion_site_symmetry_4
_geom_torsion_publ_flag
O1 C1 C2 C3 -179.41(10) . . . . ?
O1 C1 C6 C7 -0.19(12) . . . . ?
O1 C1 C6 C5 179.85(10) . . . . ?
O1 C8 C9 C10 0.93(19) . . . . ?
O2 C7 C8 O1 177.44(11) . . . . ?
O2 C7 C8 C9 -6.89(19) . . . . ?
O3 C10 C9 C8 -17.35(18) . . . . ?
C1 O1 C8 C7 2.42(11) . . . . ?
C1 O1 C8 C9 -173.25(11) . . . . ?
C1 C2 C3 C4 -0.03(16) . . . . ?
C1 C6 C7 O2 -178.37(12) . . . . ?
C1 C6 C7 C8 1.57(11) . . . . ?
C1 C6 C5 C4 -0.63(16) . . . . ?
C11 C10 C9 C8 161.80(11) . . . . ?
C11 C12 C13 C14 -0.02(18) . . . . ?
C11 C16 C15 C14 -0.26(18) . . . . ?
C2 C1 C6 C7 -179.43(10) . . . . ?
C2 C1 C6 C5 0.61(17) . . . . ?
C10 C11 C12 C13 178.45(11) . . . . ?
C10 C11 C16 C15 -178.33(10) . . . . ?
C6 C1 C2 C3 -0.25(16) . . . . ?
C6 C7 C8 O1 -2.50(11) . . . . ?
C6 C7 C8 C9 173.17(11) . . . . ?
C6 C5 C4 C3 0.36(17) . . . . ?
C6 C5 C4 F1 -179.74(10) . . . . ?
C7 C6 C5 C4 179.42(11) . . . . ?
C7 C8 C9 C10 -174.09(10) . . . . ?
C8 O1 C1 C2 177.80(10) . . . . ?
C8 O1 C1 C6 -1.44(12) . . . . ?
C5 C6 C7 O2 1.6(2) . . . . ?
C5 C6 C7 C8 -178.48(12) . . . . ?
C5 C4 C3 C2 -0.03(18) . . . . ?
C12 C11 C10 O3 -177.35(11) . . . . ?
C12 C11 C10 C9 3.50(16) . . . . ?
C12 C11 C16 C15 1.23(17) . . . . ?
C12 C13 C14 C15 1.01(18) . . . . ?
C16 C11 C10 O3 2.19(16) . . . . ?
C16 C11 C10 C9 -176.96(10) . . . . ?
C16 C11 C12 C13 -1.09(17) . . . . ?
C16 C15 C14 C13 -0.87(18) . . . . ?
F1 C4 C3 C2 -179.93(10) . . . . ?
